data_4084850
loop_
_publ_author_name
'Gorgas, Nikolaus'
'St\"oger, Berthold'
'Veiros, Luis F.'
'Pittenauer, Ernst'
'Allmaier, G\"unter'
'Kirchner, Karl'

_publ_section_title
;
 Efficient Hydrogenation of Ketones and Aldehydes Catalyzed by
 Well-Defined Iron(II) PNP Pincer Complexes: Evidence for an Insertion
 Mechanism
;
_journal_issue 23
_journal_name_full Organometallics
_journal_page_first 6905
_journal_paper_doi 10.1021/om5009814
_journal_volume 33
_journal_year 2014
_chemical_formula_sum 'C18 H38 B Fe N3 O P2'
_chemical_formula_weight 441.1
_chemical_name_systematic ' ?'
_space_group_IT_number 14
_symmetry_cell_setting monoclinic
_symmetry_Int_Tables_number 14
_symmetry_space_group_name_Hall '-P 2ybc'
_symmetry_space_group_name_H-M 'P 1 21/c 1'
_cell_angle_alpha 90
_cell_angle_beta 90.122(3)
_cell_angle_gamma 90
_cell_formula_units_Z 4
_cell_length_a 11.5662(10)
_cell_length_b 13.0257(12)
_cell_length_c 15.2625(14)
_cell_measurement_reflns_used 9949
_cell_measurement_temperature 200
_cell_measurement_theta_max 29.7
_cell_measurement_theta_min 2.4
_cell_volume 2299.4(4)
_diffrn_ambient_temperature 200
_diffrn_measured_fraction_theta_full 1
_diffrn_measured_fraction_theta_max 1
_diffrn_measurement_device 'four-cycle diffractometer'
_diffrn_measurement_device_type 'Bruker CCD'
_diffrn_radiation_monochromator graphite
_diffrn_radiation_probe x-ray
_diffrn_radiation_source 'X-ray tube'
_diffrn_radiation_type 'Mo K\a'
_diffrn_radiation_wavelength 0.71073
_diffrn_reflns_av_R_equivalents 0.0541
_diffrn_reflns_av_unetI/netI 0.0289
_diffrn_reflns_limit_h_max 16
_diffrn_reflns_limit_h_min -16
_diffrn_reflns_limit_k_max 18
_diffrn_reflns_limit_k_min -18
_diffrn_reflns_limit_l_max 21
_diffrn_reflns_limit_l_min -21
_diffrn_reflns_number 83935
_diffrn_reflns_theta_full 30.12
_diffrn_reflns_theta_max 30.12
_diffrn_reflns_theta_min 2.06
_exptl_absorpt_coefficient_mu 0.807
_exptl_absorpt_correction_T_max 0.90
_exptl_absorpt_correction_T_min 0.79
_exptl_absorpt_correction_type multi-scan
_exptl_absorpt_process_details SADABS
_exptl_crystal_colour 'dark yellow'
_exptl_crystal_density_diffrn 1.2738
_exptl_crystal_description 'rhombic prism'
_exptl_crystal_F_000 944
_exptl_crystal_size_max 0.46
_exptl_crystal_size_mid 0.39
_exptl_crystal_size_min 0.10
_refine_diff_density_max 0.78
_refine_diff_density_min -0.50
_refine_ls_extinction_method none
_refine_ls_goodness_of_fit_gt 2.58
_refine_ls_goodness_of_fit_ref 2.19
_refine_ls_hydrogen_treatment mixed
_refine_ls_number_constraints 124
_refine_ls_number_parameters 283
_refine_ls_number_reflns 6775
_refine_ls_number_restraints 4
_refine_ls_R_factor_all 0.0884
_refine_ls_R_factor_gt 0.0495
_refine_ls_shift/su_max 0.0323
_refine_ls_shift/su_mean 0.0020
_refine_ls_structure_factor_coef F
_refine_ls_weighting_details w=1/(\s^2^(F)+0.0001F^2^)
_refine_ls_weighting_scheme sigma
_refine_ls_wR_factor_gt 0.0493
_refine_ls_wR_factor_ref 0.0512
_reflns_number_gt 4600
_reflns_number_total 6775
_reflns_threshold_expression I>3\s(I)
_cod_data_source_file om5009814_si_001.cif
_cod_data_source_block FePNP_CO_H_BH4
_cod_depositor_comments
;
The following automatic conversions were performed:

'_diffrn_radiation_probe' value 'X-ray' changed to 'x-ray' according
to
/home/saulius/struct/COD-crude-data--automatic-downloads/rss-feeds/ACS/lib/dictionaries/cif_core.dic
dictionary named 'cif_core.dic' version 2.4.2 from 2011-04-26.

Automatic conversion script
Id: cif_fix_values 2935 2014-11-11 08:27:57Z andrius 

 Adding full bibliography for 4084845--4084850.cif.
;
_cod_original_sg_symbol_Hall '-P 2ycb'
_cod_original_formula_sum 'C18 H38 B1 Fe1 N3 O1 P2'
_cod_database_code 4084850

loop_
_symmetry_equiv_pos_site_id
_symmetry_equiv_pos_as_xyz
1 x,y,z
2 -x,y+1/2,-z+1/2
3 -x,-y,-z
4 x,-y+1/2,z+1/2

loop_
_atom_site_label
_atom_site_type_symbol
_atom_site_fract_x
_atom_site_fract_y
_atom_site_fract_z
_atom_site_adp_type
_atom_site_U_iso_or_equiv
_atom_site_site_symmetry_multiplicity
_atom_site_occupancy
_atom_site_calc_flag
Fe1 Fe 0.75904(3) 0.42687(2) 0.221005(19) Uani 0.02324(9) 4 1 d
P1 P 0.81146(5) 0.58215(4) 0.25879(4) Uani 0.02647(17) 4 1 d
P2 P 0.71887(5) 0.29437(4) 0.13833(4) Uani 0.02545(17) 4 1 d
O1 O 0.54801(17) 0.41928(15) 0.32214(15) Uani 0.0672(8) 4 1 d
N1 N 0.90154(13) 0.43327(12) 0.14742(11) Uani 0.0203(5) 4 1 d
N2 N 0.94052(17) 0.59091(15) 0.20759(15) Uani 0.0354(7) 4 1 d
N3 N 0.84087(16) 0.28743(15) 0.07670(13) Uani 0.0298(6) 4 1 d
C1 C 0.97867(17) 0.51146(16) 0.15680(14) Uani 0.0264(6) 4 1 d
C2 C 1.08464(18) 0.51146(17) 0.11572(16) Uani 0.0338(8) 4 1 d
C3 C 1.11000(19) 0.43224(18) 0.05938(16) Uani 0.0351(8) 4 1 d
C4 C 1.03020(18) 0.35526(18) 0.04391(14) Uani 0.0305(7) 4 1 d
C5 C 0.92716(17) 0.35892(16) 0.08881(13) Uani 0.0241(6) 4 1 d
C6 C 0.72746(19) 0.69485(16) 0.22064(15) Uani 0.0325(7) 4 1 d
C7 C 0.6951(3) 0.6895(2) 0.12596(19) Uani 0.0746(14) 4 1 d
C8 C 0.7837(3) 0.7976(2) 0.2388(2) Uani 0.0812(14) 4 1 d
C9 C 0.8427(3) 0.6199(2) 0.37206(17) Uani 0.0578(11) 4 1 d
C10 C 0.9442(5) 0.5625(5) 0.4095(4) Uani 0.1004(17) 4 1 d
C11 C 0.7370(6) 0.6042(5) 0.4294(3) Uani 0.108(2) 4 1 d
C12 C 0.59901(19) 0.30846(18) 0.05821(15) Uani 0.0371(8) 4 1 d
C13 C 0.6273(2) 0.3857(2) -0.01253(15) Uani 0.0460(9) 4 1 d
C14 C 0.4878(2) 0.3412(3) 0.10426(18) Uani 0.0608(11) 4 1 d
C15 C 0.7064(2) 0.16078(16) 0.17741(15) Uani 0.0364(8) 4 1 d
C16 C 0.7032(3) 0.08014(19) 0.10540(19) Uani 0.0580(11) 4 1 d
C17 C 0.6081(2) 0.14601(20) 0.24141(18) Uani 0.0534(10) 4 1 d
C18 C 0.6329(2) 0.42310(17) 0.28203(16) Uani 0.0356(8) 4 1 d
B1 B 0.8709(3) 0.3027(2) 0.3368(3) Uani 0.0500(12) 4 1 d
H1c2 H 1.139451 0.565455 0.126185 Uiso 0.0406 4 1 d
H1c3 H 1.183668 0.430378 0.030568 Uiso 0.0421 4 1 d
H1c4 H 1.046144 0.300969 0.003143 Uiso 0.0366 4 1 d
H1c6 H 0.658613 0.690898 0.255501 Uiso 0.039 4 1 d
H1c7 H 0.647411 0.630296 0.116004 Uiso 0.0895 4 1 d
H2c7 H 0.653218 0.750326 0.109928 Uiso 0.0895 4 1 d
H3c7 H 0.763837 0.684446 0.091091 Uiso 0.0895 4 1 d
H1c8 H 0.798076 0.804311 0.300548 Uiso 0.0975 4 1 d
H2c8 H 0.855561 0.80198 0.207644 Uiso 0.0975 4 1 d
H3c8 H 0.73326 0.851783 0.219846 Uiso 0.0975 4 1 d
H1c9 H 0.862477 0.691426 0.371142 Uiso 0.0694 4 1 d
H1c10 H 1.009707 0.570435 0.371589 Uiso 0.1205 4 1 d
H2c10 H 0.96258 0.589453 0.46644 Uiso 0.1205 4 1 d
H3c10 H 0.925229 0.490998 0.414529 Uiso 0.1205 4 1 d
H1c11 H 0.671581 0.637549 0.403173 Uiso 0.1292 4 1 d
H2c11 H 0.721575 0.532051 0.435006 Uiso 0.1292 4 1 d
H3c11 H 0.751189 0.632957 0.486339 Uiso 0.1292 4 1 d
H1c12 H 0.58836 0.242532 0.031252 Uiso 0.0445 4 1 d
H1c13 H 0.69263 0.362131 -0.045564 Uiso 0.0552 4 1 d
H2c13 H 0.561937 0.39347 -0.050839 Uiso 0.0552 4 1 d
H3c13 H 0.645263 0.450695 0.01393 Uiso 0.0552 4 1 d
H1c14 H 0.47241 0.295279 0.152055 Uiso 0.073 4 1 d
H2c14 H 0.496433 0.409793 0.126263 Uiso 0.073 4 1 d
H3c14 H 0.424611 0.338997 0.063401 Uiso 0.073 4 1 d
H1c15 H 0.777539 0.149437 0.208389 Uiso 0.0437 4 1 d
H1c16 H 0.765301 0.092256 0.065054 Uiso 0.0696 4 1 d
H2c16 H 0.711647 0.01315 0.130839 Uiso 0.0696 4 1 d
H3c16 H 0.630718 0.084117 0.074846 Uiso 0.0696 4 1 d
H1c17 H 0.608821 0.200642 0.28363 Uiso 0.064 4 1 d
H2c17 H 0.535866 0.14659 0.210263 Uiso 0.064 4 1 d
H3c17 H 0.617113 0.081439 0.270955 Uiso 0.064 4 1 d
H1 H 0.6942(17) 0.4796(16) 0.1523(11) Uiso 0.052(7) 4 1 d
H1b1 H 0.8375(19) 0.3788(18) 0.3033(15) Uiso 0.046(7) 4 1 d
H2b1 H 0.803(2) 0.265(3) 0.361(2) Uiso 0.136(15) 4 1 d
H3b1 H 0.928(2) 0.321(2) 0.3835(14) Uiso 0.103(12) 4 1 d
H1n2 H 0.9815(19) 0.6398(19) 0.2123(15) Uiso 0.036(7) 4 1 d
H4b1 H 0.903(3) 0.257(3) 0.290(2) Uiso 0.160(18) 4 1 d
H1n3 H 0.849(2) 0.250(2) 0.0402(16) Uiso 0.045(8) 4 1 d

loop_
_atom_site_aniso_label
_atom_site_aniso_type_symbol
_atom_site_aniso_U_11
_atom_site_aniso_U_22
_atom_site_aniso_U_33
_atom_site_aniso_U_12
_atom_site_aniso_U_13
_atom_site_aniso_U_23
Fe1 Fe 0.02605(16) 0.02030(16) 0.02339(16) -0.00109(13) 0.00058(12) 0.00052(13)
P1 P 0.0353(3) 0.0208(3) 0.0233(3) -0.0001(2) -0.0040(2) -0.0010(2)
P2 P 0.0243(3) 0.0230(3) 0.0290(3) -0.0045(2) -0.0007(2) -0.0013(2)
O1 O 0.0543(13) 0.0642(14) 0.0834(16) 0.0011(10) 0.0398(12) -0.0033(11)
N1 N 0.0206(8) 0.0174(8) 0.0230(8) -0.0007(7) -0.0027(7) 0.0016(7)
N2 N 0.0265(10) 0.0193(10) 0.0603(14) -0.0066(8) -0.0013(10) -0.0085(9)
N3 N 0.0289(10) 0.0274(11) 0.0331(11) -0.0043(8) 0.0032(8) -0.0113(9)
C1 C 0.0247(11) 0.0212(11) 0.0334(12) -0.0014(9) -0.0072(9) 0.0038(9)
C2 C 0.0228(11) 0.0273(13) 0.0515(15) -0.0041(9) -0.0019(10) 0.0053(11)
C3 C 0.0226(11) 0.0364(13) 0.0464(14) 0.0034(10) 0.0070(10) 0.0103(11)
C4 C 0.0297(12) 0.0290(12) 0.0329(12) 0.0042(9) 0.0022(10) 0.0020(10)
C5 C 0.0265(11) 0.0218(11) 0.0240(11) 0.0003(9) -0.0041(9) 0.0025(8)
C6 C 0.0334(13) 0.0301(12) 0.0341(13) 0.0054(10) 0.0039(10) 0.0010(10)
C7 C 0.133(3) 0.0357(17) 0.0552(19) 0.0172(18) -0.038(2) 0.0026(14)
C8 C 0.106(3) 0.0235(15) 0.114(3) 0.0021(16) -0.054(2) 0.0008(17)
C9 C 0.113(3) 0.0278(14) 0.0329(15) -0.0030(16) -0.0270(17) -0.0038(11)
C10 C 0.151(4) 0.073(3) 0.077(3) -0.008(3) -0.081(3) -0.005(2)
C11 C 0.186(5) 0.111(4) 0.0261(17) 0.015(3) 0.019(2) -0.0021(18)
C12 C 0.0350(13) 0.0371(14) 0.0390(14) -0.0084(10) -0.0096(11) -0.0008(11)
C13 C 0.0445(16) 0.0645(18) 0.0290(14) -0.0019(13) -0.0047(11) 0.0067(12)
C14 C 0.0319(14) 0.095(3) 0.0555(19) -0.0049(15) -0.0052(13) 0.0296(17)
C15 C 0.0456(15) 0.0223(12) 0.0413(14) -0.0062(10) -0.0022(11) 0.0013(10)
C16 C 0.088(2) 0.0264(14) 0.060(2) -0.0093(14) 0.0130(17) -0.0057(13)
C17 C 0.077(2) 0.0359(16) 0.0468(17) -0.0155(14) 0.0110(15) 0.0059(13)
C18 C 0.0395(14) 0.0244(12) 0.0429(14) 0.0031(11) 0.0068(11) 0.0002(10)
B1 B 0.061(2) 0.0266(16) 0.062(2) 0.0041(15) -0.0282(19) 0.0084(15)

loop_
_atom_type_symbol
_atom_type_scat_dispersion_real
_atom_type_scat_dispersion_imag
_atom_type_scat_source
C 0.0033 0.0016 'International Tables Vol C tables 4.2.6.8 and 6.1.1.1'
H 0.0000 0.0000 'International Tables Vol C tables 4.2.6.8 and 6.1.1.1'
B 0.0013 0.0007 'International Tables Vol C tables 4.2.6.8 and 6.1.1.1'
Fe 0.3463 0.8444 'International Tables Vol C tables 4.2.6.8 and 6.1.1.1'
N 0.0061 0.0033 'International Tables Vol C tables 4.2.6.8 and 6.1.1.1'
O 0.0106 0.0060 'International Tables Vol C tables 4.2.6.8 and 6.1.1.1'
P 0.1023 0.0942 'International Tables Vol C tables 4.2.6.8 and 6.1.1.1'

loop_
_geom_angle_atom_site_label_1
_geom_angle_atom_site_label_2
_geom_angle_atom_site_label_3
_geom_angle
P1 Fe1 P2 159.99(3)
P1 Fe1 N1 83.17(5)
P1 Fe1 C18 96.75(8)
P1 Fe1 H1 84.0(8)
P1 Fe1 H1b1 89.9(8)
P2 Fe1 N1 83.29(5)
P2 Fe1 C18 96.30(8)
P2 Fe1 H1 81.3(8)
P2 Fe1 H1b1 104.6(8)
N1 Fe1 C18 178.13(9)
N1 Fe1 H1 90.0(7)
N1 Fe1 H1b1 89.5(8)
C18 Fe1 H1 88.1(7)
C18 Fe1 H1b1 92.4(8)
H1 Fe1 H1b1 173.9(11)
Fe1 P1 N2 100.66(7)
Fe1 P1 C6 120.30(7)
Fe1 P1 C9 123.39(9)
N2 P1 C6 105.32(10)
N2 P1 C9 104.21(13)
C6 P1 C9 100.73(12)
Fe1 P2 N3 100.70(7)
Fe1 P2 C12 117.36(8)
Fe1 P2 C15 125.05(8)
N3 P2 C12 105.10(10)
N3 P2 C15 101.21(10)
C12 P2 C15 104.32(11)
Fe1 N1 C1 120.88(13)
Fe1 N1 C5 121.62(13)
C1 N1 C5 117.46(17)
P1 N2 C1 119.84(15)
P1 N2 H1n2 122.5(16)
C1 N2 H1n2 117.6(16)
P2 N3 C5 119.47(15)
P2 N3 H1n3 124.0(19)
C5 N3 H1n3 116.3(19)
N1 C1 N2 114.45(18)
N1 C1 C2 122.38(19)
N2 C1 C2 123.13(19)
C1 C2 C3 118.4(2)
C1 C2 H1c2 120.8
C3 C2 H1c2 120.8
C2 C3 C4 120.5(2)
C2 C3 H1c3 119.74
C4 C3 H1c3 119.74
C3 C4 C5 117.9(2)
C3 C4 H1c4 121.05
C5 C4 H1c4 121.05
N1 C5 N3 114.43(17)
N1 C5 C4 123.05(19)
N3 C5 C4 122.52(19)
P1 C6 C7 113.39(17)
P1 C6 C8 114.70(18)
P1 C6 H1c6 102.61
C7 C6 C8 109.0(2)
C7 C6 H1c6 109.1
C8 C6 H1c6 107.61
C6 C7 H1c7 109.47
C6 C7 H2c7 109.47
C6 C7 H3c7 109.47
H1c7 C7 H2c7 109.47
H1c7 C7 H3c7 109.47
H2c7 C7 H3c7 109.47
C6 C8 H1c8 109.47
C6 C8 H2c8 109.47
C6 C8 H3c8 109.47
H1c8 C8 H2c8 109.47
H1c8 C8 H3c8 109.47
H2c8 C8 H3c8 109.47
P1 C9 C10 112.2(3)
P1 C9 C11 110.5(3)
P1 C9 H1c9 107.04
C10 C9 C11 110.0(4)
C10 C9 H1c9 107.57
C11 C9 H1c9 109.35
C9 C10 H1c10 109.47
C9 C10 H2c10 109.47
C9 C10 H3c10 109.47
H1c10 C10 H2c10 109.47
H1c10 C10 H3c10 109.47
H2c10 C10 H3c10 109.47
C9 C11 H1c11 109.47
C9 C11 H2c11 109.47
C9 C11 H3c11 109.47
H1c11 C11 H2c11 109.47
H1c11 C11 H3c11 109.47
H2c11 C11 H3c11 109.47
P2 C12 C13 111.95(16)
P2 C12 C14 110.67(16)
P2 C12 H1c12 106.8
C13 C12 C14 109.0(2)
C13 C12 H1c12 108.5
C14 C12 H1c12 109.83
C12 C13 H1c13 109.47
C12 C13 H2c13 109.47
C12 C13 H3c13 109.47
H1c13 C13 H2c13 109.47
H1c13 C13 H3c13 109.47
H2c13 C13 H3c13 109.47
C12 C14 H1c14 109.47
C12 C14 H2c14 109.47
C12 C14 H3c14 109.47
H1c14 C14 H2c14 109.47
H1c14 C14 H3c14 109.47
H2c14 C14 H3c14 109.47
P2 C15 C16 114.80(17)
P2 C15 C17 112.84(16)
P2 C15 H1c15 103.69
C16 C15 C17 111.2(2)
C16 C15 H1c15 105.59
C17 C15 H1c15 107.9
C15 C16 H1c16 109.47
C15 C16 H2c16 109.47
C15 C16 H3c16 109.47
H1c16 C16 H2c16 109.47
H1c16 C16 H3c16 109.47
H2c16 C16 H3c16 109.47
C15 C17 H1c17 109.47
C15 C17 H2c17 109.47
C15 C17 H3c17 109.47
H1c17 C17 H2c17 109.47
H1c17 C17 H3c17 109.47
H2c17 C17 H3c17 109.47
Fe1 C18 O1 179.0(2)
H1b1 B1 H2b1 108(2)
H1b1 B1 H3b1 109(2)
H1b1 B1 H4b1 108(2)
H2b1 B1 H3b1 112(2)
H2b1 B1 H4b1 105(3)
H3b1 B1 H4b1 114(3)
Fe1 H1b1 B1 144.9(18)

loop_
_geom_bond_atom_site_label_1
_geom_bond_atom_site_label_2
_geom_bond_distance
Fe1 P1 2.1885(7)
Fe1 P2 2.1873(7)
Fe1 N1 1.9982(16)
Fe1 C18 1.733(2)
Fe1 H1 1.460(18)
Fe1 H1b1 1.67(2)
P1 N2 1.690(2)
P1 C6 1.854(2)
P1 C9 1.832(3)
P2 N3 1.700(2)
P2 C12 1.856(2)
P2 C15 1.845(2)
O1 C18 1.159(3)
N1 C1 1.361(3)
N1 C5 1.352(3)
N2 C1 1.367(3)
N2 H1n2 0.80(2)
N3 C5 1.377(3)
N3 H1n3 0.74(3)
C1 C2 1.378(3)
C2 C3 1.375(3)
C2 H1c2 0.96
C3 C4 1.383(3)
C3 H1c3 0.96
C4 C5 1.377(3)
C4 H1c4 0.96
C6 C7 1.494(4)
C6 C8 1.514(4)
C6 H1c6 0.96
C7 H1c7 0.96
C7 H2c7 0.96
C7 H3c7 0.96
C8 H1c8 0.96
C8 H2c8 0.96
C8 H3c8 0.96
C9 C10 1.504(7)
C9 C11 1.518(7)
C9 H1c9 0.96
C10 H1c10 0.96
C10 H2c10 0.96
C10 H3c10 0.96
C11 H1c11 0.96
C11 H2c11 0.96
C11 H3c11 0.96
C12 C13 1.512(3)
C12 C14 1.528(3)
C12 H1c12 0.96
C13 H1c13 0.96
C13 H2c13 0.96
C13 H3c13 0.96
C14 H1c14 0.96
C14 H2c14 0.96
C14 H3c14 0.96
C15 C16 1.521(4)
C15 C17 1.513(4)
C15 H1c15 0.96
C16 H1c16 0.96
C16 H2c16 0.96
C16 H3c16 0.96
C17 H1c17 0.96
C17 H2c17 0.96
C17 H3c17 0.96
B1 H1b1 1.18(2)
B1 H2b1 1.00(3)
B1 H3b1 1.00(2)
B1 H4b1 1.00(3)

loop_
_restr_distance_atom_site_label_1
_restr_distance_atom_site_label_2
_restr_distance_target
_restr_distance_target_weight_param
Fe1 H1 1.46 0.001
H2b1 B1 1 0.001
H3b1 B1 1 0.001
H4b1 B1 1 0.001

loop_
_jana_atom_site_adp_c_label
_jana_atom_site_adp_c_type_symbol
_jana_atom_site_adp_c_111
_jana_atom_site_adp_c_112
_jana_atom_site_adp_c_113
_jana_atom_site_adp_c_122
_jana_atom_site_adp_c_123
_jana_atom_site_adp_c_133
_jana_atom_site_adp_c_222
_jana_atom_site_adp_c_223
_jana_atom_site_adp_c_233
_jana_atom_site_adp_c_333
C10 C 0.010(3) -0.0091(14) -0.0050(14) -0.0013(9) 0.0053(7) 0.0004(8) 0.0000(11) -0.0010(5) -0.0016(5) 0.0012(7)
C11 C 0.022(4) -0.0136(18) 0.0041(11) -0.0011(13) -0.0012(6) -0.0008(5) -0.0012(16) -0.0015(6) 0.0003(4) 0.0009(3)
